data_7221879
loop_
_publ_author_name
'Mei, Qunbo'
'Shi, Yujie'
'Hua, Qingfang'
'tong, bihai'

_publ_section_title
;
 Phosphorescent chemosensor for Hg2+ based on iridium(III) complex
 coordinated with 4-phenylquinazoline and carbazole dithiocarbamate
;
_journal_name_full 'RSC Adv.'
_journal_paper_doi 10.1039/C5RA09609J
_journal_year 2015
_chemical_formula_sum 'C41 H26 Ir N5 S2'
_chemical_formula_weight 844.99
_chemical_name_systematic
; 
 ? 
;
_space_group_IT_number 2
_symmetry_cell_setting triclinic
_symmetry_space_group_name_Hall '-P 1'
_symmetry_space_group_name_H-M 'P -1'
_atom_sites_solution_hydrogens geom
_atom_sites_solution_primary direct
_atom_sites_solution_secondary difmap
_audit_creation_method SHELXL-97
_audit_update_record
;
2015-05-21 deposited with the CCDC.
2015-08-25 downloaded from the CCDC.
;
_cell_angle_alpha 64.3290(10)
_cell_angle_beta 75.1090(10)
_cell_angle_gamma 74.1730(10)
_cell_formula_units_Z 2
_cell_length_a 11.4807(13)
_cell_length_b 12.9220(14)
_cell_length_c 13.0863(15)
_cell_measurement_reflns_used 7239
_cell_measurement_temperature 293(2)
_cell_measurement_theta_max 27.41
_cell_measurement_theta_min 2.76
_cell_volume 1661.7(3)
_computing_cell_refinement 'Bruker SMART'
_computing_data_collection 'Bruker SMART'
_computing_data_reduction 'Bruker SMART'
_computing_molecular_graphics 'Bruker SHELXTL'
_computing_publication_material 'Bruker SHELXTL'
_computing_structure_refinement 'SHELXL-97 (Sheldrick, 1997)'
_computing_structure_solution 'SHELXS-97 (Sheldrick, 1990)'
_diffrn_ambient_temperature 293(2)
_diffrn_measured_fraction_theta_full 0.960
_diffrn_measured_fraction_theta_max 0.960
_diffrn_radiation_monochromator graphite
_diffrn_radiation_source 'fine-focus sealed tube'
_diffrn_radiation_type MoK\a
_diffrn_radiation_wavelength 0.71073
_diffrn_reflns_av_R_equivalents 0.0183
_diffrn_reflns_av_sigmaI/netI 0.0330
_diffrn_reflns_limit_h_max 13
_diffrn_reflns_limit_h_min -14
_diffrn_reflns_limit_k_max 15
_diffrn_reflns_limit_k_min -16
_diffrn_reflns_limit_l_max 16
_diffrn_reflns_limit_l_min -15
_diffrn_reflns_number 10302
_diffrn_reflns_theta_full 27.45
_diffrn_reflns_theta_max 27.45
_diffrn_reflns_theta_min 2.35
_exptl_absorpt_coefficient_mu 4.182
_exptl_absorpt_correction_T_max 0.6124
_exptl_absorpt_correction_T_min 0.1719
_exptl_absorpt_correction_type multi-scan
_exptl_crystal_colour red
_exptl_crystal_density_diffrn 1.689
_exptl_crystal_density_method 'not measured'
_exptl_crystal_description block
_exptl_crystal_F_000 832
_exptl_crystal_size_max 0.65
_exptl_crystal_size_mid 0.57
_exptl_crystal_size_min 0.13
_refine_diff_density_max 2.211
_refine_diff_density_min -0.989
_refine_diff_density_rms 0.098
_refine_ls_extinction_method none
_refine_ls_goodness_of_fit_ref 1.062
_refine_ls_hydrogen_treatment constr
_refine_ls_matrix_type full
_refine_ls_number_parameters 442
_refine_ls_number_reflns 7278
_refine_ls_number_restraints 0
_refine_ls_restrained_S_all 1.062
_refine_ls_R_factor_all 0.0292
_refine_ls_R_factor_gt 0.0265
_refine_ls_shift/su_max 0.001
_refine_ls_shift/su_mean 0.000
_refine_ls_structure_factor_coef Fsqd
_refine_ls_weighting_details 'calc w=1/[\s^2^(Fo^2^)+(0.0432P)^2^+0.0000P] where P=(Fo^2^+2Fc^2^)/3'
_refine_ls_weighting_scheme calc
_refine_ls_wR_factor_gt 0.0672
_refine_ls_wR_factor_ref 0.0687
_reflns_number_gt 6765
_reflns_number_total 7278
_reflns_threshold_expression >2sigma(I)
_cod_data_source_file c5ra09609j2.cif
_cod_data_source_block p1
_cod_depositor_comments
;
The following automatic conversions were performed:

'_symmetry_cell_setting' value 'Triclinic' changed to 'triclinic'
according to
/usr/data/users/saulius/crontab/automatic-downloads/rss-feeds/RSC/lib/dictionaries/cif_core.dic
dictionary named 'cif_core.dic' version 2.4.2 from 2011-04-26.

'_exptl_absorpt_correction_type' value 'Multi-scan' changed to
'multi-scan' according to
/usr/data/users/saulius/crontab/automatic-downloads/rss-feeds/RSC/lib/dictionaries/cif_core.dic
dictionary named 'cif_core.dic' version 2.4.2 from 2011-04-26.

Automatic conversion script
Id: cif_fix_values 3271 2015-04-21 07:52:19Z andrius 
;
_cod_original_sg_symbol_H-M P-1
_cod_database_code 7221879

loop_
_symmetry_equiv_pos_as_xyz
'x, y, z'
'-x, -y, -z'

loop_
_atom_site_label
_atom_site_type_symbol
_atom_site_fract_x
_atom_site_fract_y
_atom_site_fract_z
_atom_site_U_iso_or_equiv
_atom_site_adp_type
_atom_site_occupancy
_atom_site_symmetry_multiplicity
_atom_site_calc_flag
_atom_site_refinement_flags
Ir1 Ir 0.198221(10) 0.322765(9) 0.254953(9) 0.02936(5) Uani 1 1 d .
S1 S 0.38307(8) 0.16587(7) 0.28598(8) 0.03889(18) Uani 1 1 d .
S2 S 0.18841(8) 0.18459(7) 0.17697(7) 0.03567(17) Uani 1 1 d .
N1 N 0.3802(2) 0.0045(2) 0.2063(2) 0.0357(6) Uani 1 1 d .
N2 N 0.1245(3) 0.2378(2) 0.4225(2) 0.0329(5) Uani 1 1 d .
N3 N 0.0151(3) 0.0896(3) 0.5625(3) 0.0541(8) Uani 1 1 d .
N4 N 0.2573(2) 0.4323(2) 0.0923(2) 0.0328(5) Uani 1 1 d .
N5 N 0.4150(3) 0.4768(3) -0.0706(3) 0.0454(7) Uani 1 1 d .
C1 C -0.0431(4) 0.0752(3) 0.7559(3) 0.0552(10) Uani 1 1 d .
H1 H -0.0864 0.0173 0.7719 0.066 Uiso 1 1 calc R
C2 C -0.0383(4) 0.1062(4) 0.8408(4) 0.0621(11) Uani 1 1 d .
H2 H -0.0814 0.0724 0.9140 0.075 Uiso 1 1 calc R
C3 C 0.0309(5) 0.1884(4) 0.8187(3) 0.0645(12) Uani 1 1 d .
H3 H 0.0394 0.2045 0.8789 0.077 Uiso 1 1 calc R
C4 C 0.0870(4) 0.2466(3) 0.7096(3) 0.0515(9) Uani 1 1 d .
H4 H 0.1323 0.3021 0.6963 0.062 Uiso 1 1 calc R
C5 C 0.0764(3) 0.2226(3) 0.6172(3) 0.0359(7) Uani 1 1 d .
C6 C 0.0163(3) 0.1294(3) 0.6444(3) 0.0412(8) Uani 1 1 d .
C8 C 0.0730(4) 0.1408(3) 0.4596(3) 0.0474(9) Uani 1 1 d .
H8 H 0.0802 0.1086 0.4065 0.057 Uiso 1 1 calc R
C10 C 0.1211(3) 0.2836(3) 0.4986(3) 0.0311(6) Uani 1 1 d .
C11 C 0.1657(3) 0.3947(3) 0.4448(3) 0.0304(6) Uani 1 1 d .
C12 C 0.1516(3) 0.4717(3) 0.4976(3) 0.0364(7) Uani 1 1 d .
H12 H 0.1117 0.4538 0.5730 0.044 Uiso 1 1 calc R
C13 C 0.1967(3) 0.5748(3) 0.4385(3) 0.0413(8) Uani 1 1 d .
H13 H 0.1870 0.6262 0.4738 0.050 Uiso 1 1 calc R
C14 C 0.2564(3) 0.6006(3) 0.3266(3) 0.0437(8) Uani 1 1 d .
H14 H 0.2899 0.6681 0.2879 0.052 Uiso 1 1 calc R
C15 C 0.2669(3) 0.5277(3) 0.2715(3) 0.0396(7) Uani 1 1 d .
H15 H 0.3066 0.5474 0.1959 0.047 Uiso 1 1 calc R
C16 C 0.2187(3) 0.4242(3) 0.3276(3) 0.0306(6) Uani 1 1 d .
C21 C 0.0430(3) 0.4346(3) 0.2131(2) 0.0302(6) Uani 1 1 d .
C22 C -0.0753(3) 0.4248(3) 0.2769(3) 0.0407(7) Uani 1 1 d .
H22 H -0.0849 0.3613 0.3465 0.049 Uiso 1 1 calc R
C23 C -0.1772(3) 0.5060(3) 0.2396(3) 0.0471(8) Uani 1 1 d .
H23 H -0.2535 0.4990 0.2857 0.057 Uiso 1 1 calc R
C24 C -0.1666(3) 0.5985(3) 0.1337(3) 0.0468(8) Uani 1 1 d .
H24 H -0.2359 0.6524 0.1079 0.056 Uiso 1 1 calc R
C25 C -0.0530(3) 0.6099(3) 0.0668(3) 0.0428(8) Uani 1 1 d .
H25 H -0.0463 0.6702 -0.0055 0.051 Uiso 1 1 calc R
C26 C 0.0532(3) 0.5313(3) 0.1066(3) 0.0346(7) Uani 1 1 d .
C31 C 0.1778(3) 0.5313(3) 0.0414(3) 0.0339(6) Uani 1 1 d .
C33 C 0.3716(3) 0.4124(3) 0.0324(3) 0.0408(7) Uani 1 1 d .
H33 H 0.4242 0.3447 0.0701 0.049 Uiso 1 1 calc R
C35 C 0.3414(3) 0.5826(3) -0.1213(3) 0.0428(8) Uani 1 1 d .
C36 C 0.2235(3) 0.6156(3) -0.0661(3) 0.0396(7) Uani 1 1 d .
C37 C 0.1594(4) 0.7309(3) -0.1210(4) 0.0569(10) Uani 1 1 d .
H37 H 0.0843 0.7579 -0.0842 0.068 Uiso 1 1 calc R
C38 C 0.2071(5) 0.8019(4) -0.2268(4) 0.0753(16) Uani 1 1 d .
H38 H 0.1635 0.8766 -0.2623 0.090 Uiso 1 1 calc R
C39 C 0.3213(5) 0.7643(4) -0.2837(4) 0.0714(13) Uani 1 1 d .
H39 H 0.3510 0.8126 -0.3576 0.086 Uiso 1 1 calc R
C40 C 0.3879(4) 0.6582(4) -0.2314(4) 0.0602(11) Uani 1 1 d .
H40 H 0.4649 0.6347 -0.2681 0.072 Uiso 1 1 calc R
C51 C 0.4877(4) -0.1094(4) 0.3820(3) 0.0545(10) Uani 1 1 d .
H51 H 0.4746 -0.0472 0.4041 0.065 Uiso 1 1 calc R
C52 C 0.5483(4) -0.2211(4) 0.4458(4) 0.0698(13) Uani 1 1 d .
H52 H 0.5767 -0.2331 0.5113 0.084 Uiso 1 1 calc R
C53 C 0.5665(4) -0.3129(4) 0.4135(5) 0.0773(15) Uani 1 1 d .
H53 H 0.6050 -0.3864 0.4585 0.093 Uiso 1 1 calc R
C54 C 0.5283(4) -0.2975(4) 0.3147(5) 0.0663(12) Uani 1 1 d .
H54 H 0.5424 -0.3597 0.2925 0.080 Uiso 1 1 calc R
C55 C 0.4686(3) -0.1875(3) 0.2494(3) 0.0449(8) Uani 1 1 d .
C56 C 0.4481(3) -0.0958(3) 0.2848(3) 0.0408(7) Uani 1 1 d .
C58 C 0.3638(3) -0.0265(3) 0.1198(3) 0.0371(7) Uani 1 1 d .
C59 C 0.4180(3) -0.1444(3) 0.1456(3) 0.0433(8) Uani 1 1 d .
C60 C 0.4186(4) -0.1958(4) 0.0712(4) 0.0559(11) Uani 1 1 d .
H60 H 0.4527 -0.2744 0.0884 0.067 Uiso 1 1 calc R
C61 C 0.3687(4) -0.1302(4) -0.0273(4) 0.0612(11) Uani 1 1 d .
H61 H 0.3685 -0.1646 -0.0767 0.073 Uiso 1 1 calc R
C62 C 0.3184(4) -0.0124(4) -0.0541(3) 0.0541(10) Uani 1 1 d .
H62 H 0.2867 0.0312 -0.1222 0.065 Uiso 1 1 calc R
C63 C 0.3144(4) 0.0417(3) 0.0192(3) 0.0452(8) Uani 1 1 d .
H63 H 0.2801 0.1203 0.0015 0.054 Uiso 1 1 calc R
C64 C 0.3251(3) 0.1064(3) 0.2215(3) 0.0344(7) Uani 1 1 d .

loop_
_atom_site_aniso_label
_atom_site_aniso_U_11
_atom_site_aniso_U_22
_atom_site_aniso_U_33
_atom_site_aniso_U_23
_atom_site_aniso_U_13
_atom_site_aniso_U_12
Ir1 0.03753(8) 0.02239(7) 0.02960(8) -0.01297(5) -0.00378(5) -0.00448(5)
S1 0.0437(4) 0.0325(4) 0.0450(5) -0.0189(4) -0.0135(4) -0.0016(3)
S2 0.0426(4) 0.0289(4) 0.0406(4) -0.0188(3) -0.0116(3) -0.0010(3)
N1 0.0406(14) 0.0267(13) 0.0377(14) -0.0156(11) -0.0042(11) 0.0000(11)
N2 0.0459(15) 0.0229(12) 0.0320(13) -0.0118(10) -0.0057(11) -0.0082(11)
N3 0.083(2) 0.0421(17) 0.0459(18) -0.0199(15) 0.0033(16) -0.0338(17)
N4 0.0386(14) 0.0273(13) 0.0319(13) -0.0139(11) -0.0025(10) -0.0042(10)
N5 0.0458(16) 0.0445(17) 0.0417(17) -0.0161(14) 0.0010(12) -0.0107(13)
C1 0.072(3) 0.044(2) 0.049(2) -0.0166(18) 0.0088(18) -0.0292(19)
C2 0.085(3) 0.057(3) 0.041(2) -0.0181(19) 0.012(2) -0.032(2)
C3 0.107(4) 0.060(3) 0.035(2) -0.0206(19) 0.001(2) -0.035(3)
C4 0.079(3) 0.045(2) 0.0360(19) -0.0145(16) -0.0045(17) -0.0275(19)
C5 0.0412(17) 0.0305(16) 0.0359(17) -0.0143(13) -0.0008(13) -0.0093(13)
C6 0.056(2) 0.0311(17) 0.0384(18) -0.0149(14) -0.0015(15) -0.0139(15)
C8 0.073(3) 0.0352(18) 0.0408(19) -0.0187(15) 0.0002(17) -0.0233(17)
C10 0.0339(15) 0.0247(14) 0.0340(16) -0.0112(12) -0.0059(12) -0.0044(11)
C11 0.0360(15) 0.0251(14) 0.0326(15) -0.0142(12) -0.0062(12) -0.0038(12)
C12 0.0442(18) 0.0324(16) 0.0346(17) -0.0158(13) -0.0030(13) -0.0086(13)
C13 0.053(2) 0.0302(16) 0.049(2) -0.0229(15) -0.0078(15) -0.0093(14)
C14 0.059(2) 0.0318(17) 0.0447(19) -0.0145(15) -0.0048(16) -0.0195(15)
C15 0.0496(19) 0.0340(17) 0.0347(17) -0.0121(14) -0.0010(14) -0.0149(14)
C16 0.0348(15) 0.0232(14) 0.0345(16) -0.0116(12) -0.0067(12) -0.0047(11)
C21 0.0392(16) 0.0290(15) 0.0283(15) -0.0178(12) -0.0030(12) -0.0064(12)
C22 0.0479(19) 0.0378(18) 0.0382(18) -0.0185(15) -0.0051(14) -0.0064(14)
C23 0.0392(18) 0.053(2) 0.057(2) -0.0334(19) -0.0044(15) -0.0044(16)
C24 0.0455(19) 0.043(2) 0.059(2) -0.0290(18) -0.0191(17) 0.0047(15)
C25 0.052(2) 0.0338(17) 0.0447(19) -0.0167(15) -0.0158(16) -0.0020(15)
C26 0.0428(17) 0.0285(15) 0.0358(17) -0.0187(13) -0.0050(13) -0.0023(13)
C31 0.0460(18) 0.0257(15) 0.0338(16) -0.0147(13) -0.0070(13) -0.0066(13)
C33 0.0440(18) 0.0349(17) 0.0393(18) -0.0149(14) -0.0025(14) -0.0042(14)
C35 0.053(2) 0.0379(18) 0.0381(18) -0.0114(15) -0.0048(15) -0.0169(15)
C36 0.0511(19) 0.0326(16) 0.0360(17) -0.0124(14) -0.0066(14) -0.0111(14)
C37 0.065(3) 0.038(2) 0.052(2) -0.0099(18) -0.0032(19) -0.0053(18)
C38 0.090(4) 0.039(2) 0.068(3) 0.002(2) -0.014(3) -0.008(2)
C39 0.082(3) 0.061(3) 0.049(2) 0.002(2) 0.001(2) -0.028(2)
C40 0.062(3) 0.059(3) 0.048(2) -0.011(2) 0.0045(18) -0.022(2)
C51 0.061(2) 0.042(2) 0.050(2) -0.0163(18) -0.0152(18) 0.0078(18)
C52 0.066(3) 0.057(3) 0.066(3) -0.013(2) -0.026(2) 0.015(2)
C53 0.062(3) 0.041(2) 0.100(4) -0.009(2) -0.027(3) 0.015(2)
C54 0.047(2) 0.037(2) 0.100(4) -0.026(2) -0.008(2) 0.0097(17)
C55 0.0395(18) 0.0303(17) 0.055(2) -0.0165(16) 0.0038(15) -0.0026(14)
C56 0.0371(17) 0.0284(16) 0.0453(19) -0.0100(14) -0.0006(14) -0.0012(13)
C58 0.0443(18) 0.0292(16) 0.0371(17) -0.0180(14) 0.0037(13) -0.0070(13)
C59 0.0389(18) 0.0347(18) 0.058(2) -0.0287(17) 0.0085(15) -0.0067(14)
C60 0.055(2) 0.042(2) 0.076(3) -0.037(2) 0.011(2) -0.0138(18)
C61 0.064(3) 0.072(3) 0.069(3) -0.053(3) 0.011(2) -0.022(2)
C62 0.061(2) 0.065(3) 0.046(2) -0.034(2) 0.0030(17) -0.016(2)
C63 0.059(2) 0.0395(19) 0.0391(19) -0.0200(15) 0.0012(15) -0.0125(16)
C64 0.0414(17) 0.0216(14) 0.0386(17) -0.0108(12) -0.0091(13) -0.0023(12)

loop_
_atom_type_symbol
_atom_type_description
_atom_type_scat_dispersion_real
_atom_type_scat_dispersion_imag
_atom_type_scat_source
C C 0.0033 0.0016 'International Tables Vol C Tables 4.2.6.8 and 6.1.1.4'
Ir Ir -1.4442 7.9887 'International Tables Vol C Tables 4.2.6.8 and 6.1.1.4'
S S 0.1246 0.1234 'International Tables Vol C Tables 4.2.6.8 and 6.1.1.4'
N N 0.0061 0.0033 'International Tables Vol C Tables 4.2.6.8 and 6.1.1.4'
H H 0.0000 0.0000 'International Tables Vol C Tables 4.2.6.8 and 6.1.1.4'

loop_
_geom_angle_atom_site_label_1
_geom_angle_atom_site_label_2
_geom_angle_atom_site_label_3
_geom_angle
C21 Ir1 C16 86.78(12)
C21 Ir1 N4 78.77(11)
C16 Ir1 N4 93.68(11)
C21 Ir1 N2 94.64(11)
C16 Ir1 N2 78.93(11)
N4 Ir1 N2 170.45(9)
C21 Ir1 S2 98.59(8)
C16 Ir1 S2 174.42(8)
N4 Ir1 S2 88.86(8)
N2 Ir1 S2 99.03(7)
C21 Ir1 S1 169.21(8)
C16 Ir1 S1 103.97(9)
N4 Ir1 S1 99.33(8)
N2 Ir1 S1 88.41(8)
S2 Ir1 S1 70.68(3)
C64 S1 Ir1 87.29(11)
C64 S2 Ir1 88.16(11)
C64 N1 C58 125.7(3)
C64 N1 C56 125.7(3)
C58 N1 C56 108.0(3)
C10 N2 C8 118.7(3)
C10 N2 Ir1 117.8(2)
C8 N2 Ir1 123.4(2)
C8 N3 C6 116.8(3)
C31 N4 C33 118.4(3)
C31 N4 Ir1 117.6(2)
C33 N4 Ir1 123.9(2)
C33 N5 C35 115.8(3)
C2 C1 C6 120.6(4)
C2 C1 H1 119.7
C6 C1 H1 119.7
C1 C2 C3 119.9(4)
C1 C2 H2 120.0
C3 C2 H2 120.0
C4 C3 C2 121.1(4)
C4 C3 H3 119.4
C2 C3 H3 119.4
C3 C4 C5 120.3(4)
C3 C4 H4 119.8
C5 C4 H4 119.8
C4 C5 C6 117.1(3)
C4 C5 C10 125.9(3)
C6 C5 C10 117.0(3)
N3 C6 C1 118.3(3)
N3 C6 C5 121.4(3)
C1 C6 C5 120.3(3)
N3 C8 N2 126.0(3)
N3 C8 H8 117.0
N2 C8 H8 117.0
N2 C10 C5 119.0(3)
N2 C10 C11 112.9(3)
C5 C10 C11 128.1(3)
C12 C11 C16 120.6(3)
C12 C11 C10 125.2(3)
C16 C11 C10 114.1(3)
C13 C12 C11 120.5(3)
C13 C12 H12 119.8
C11 C12 H12 119.8
C14 C13 C12 119.3(3)
C14 C13 H13 120.3
C12 C13 H13 120.3
C15 C14 C13 121.0(3)
C15 C14 H14 119.5
C13 C14 H14 119.5
C14 C15 C16 121.2(3)
C14 C15 H15 119.4
C16 C15 H15 119.4
C15 C16 C11 117.1(3)
C15 C16 Ir1 126.9(2)
C11 C16 Ir1 115.6(2)
C22 C21 C26 117.1(3)
C22 C21 Ir1 126.5(2)
C26 C21 Ir1 116.3(2)
C23 C22 C21 122.1(3)
C23 C22 H22 119.0
C21 C22 H22 119.0
C22 C23 C24 120.3(3)
C22 C23 H23 119.8
C24 C23 H23 119.8
C25 C24 C23 119.6(3)
C25 C24 H24 120.2
C23 C24 H24 120.2
C24 C25 C26 120.8(3)
C24 C25 H25 119.6
C26 C25 H25 119.6
C25 C26 C21 119.9(3)
C25 C26 C31 125.7(3)
C21 C26 C31 114.0(3)
N4 C31 C36 117.9(3)
N4 C31 C26 112.3(3)
C36 C31 C26 129.7(3)
N5 C33 N4 127.5(3)
N5 C33 H33 116.3
N4 C33 H33 116.3
N5 C35 C40 117.7(4)
N5 C35 C36 121.9(3)
C40 C35 C36 120.4(3)
C35 C36 C37 117.5(3)
C35 C36 C31 117.6(3)
C37 C36 C31 124.9(3)
C38 C37 C36 120.4(4)
C38 C37 H37 119.8
C36 C37 H37 119.8
C37 C38 C39 121.1(4)
C37 C38 H38 119.5
C39 C38 H38 119.5
C40 C39 C38 120.1(4)
C40 C39 H39 119.9
C38 C39 H39 119.9
C39 C40 C35 120.2(4)
C39 C40 H40 119.9
C35 C40 H40 119.9
C56 C51 C52 117.1(4)
C56 C51 H51 121.4
C52 C51 H51 121.4
C53 C52 C51 121.3(5)
C53 C52 H52 119.3
C51 C52 H52 119.3
C52 C53 C54 120.9(4)
C52 C53 H53 119.5
C54 C53 H53 119.5
C53 C54 C55 118.9(4)
C53 C54 H54 120.5
C55 C54 H54 120.5
C54 C55 C56 119.5(4)
C54 C55 C59 132.2(4)
C56 C55 C59 108.3(3)
C51 C56 C55 122.2(3)
C51 C56 N1 130.0(3)
C55 C56 N1 107.8(3)
C63 C58 C59 121.4(3)
C63 C58 N1 130.5(3)
C59 C58 N1 108.0(3)
C60 C59 C58 119.5(4)
C60 C59 C55 132.5(4)
C58 C59 C55 107.9(3)
C61 C60 C59 119.7(4)
C61 C60 H60 120.1
C59 C60 H60 120.1
C60 C61 C62 120.5(4)
C60 C61 H61 119.8
C62 C61 H61 119.8
C61 C62 C63 121.4(4)
C61 C62 H62 119.3
C63 C62 H62 119.3
C58 C63 C62 117.4(3)
C58 C63 H63 121.3
C62 C63 H63 121.3
N1 C64 S1 124.2(2)
N1 C64 S2 121.9(2)
S1 C64 S2 113.86(18)

loop_
_geom_bond_atom_site_label_1
_geom_bond_atom_site_label_2
_geom_bond_distance
Ir1 C21 1.994(3)
Ir1 C16 2.010(3)
Ir1 N4 2.041(3)
Ir1 N2 2.049(3)
Ir1 S2 2.4474(8)
Ir1 S1 2.4823(8)
S1 C64 1.695(3)
S2 C64 1.708(3)
N1 C64 1.372(4)
N1 C58 1.421(4)
N1 C56 1.432(4)
N2 C10 1.349(4)
N2 C8 1.372(4)
N3 C8 1.304(5)
N3 C6 1.380(5)
N4 C31 1.360(4)
N4 C33 1.365(4)
N5 C33 1.291(4)
N5 C35 1.377(5)
C1 C2 1.352(6)
C1 C6 1.396(5)
C1 H1 0.9300
C2 C3 1.385(6)
C2 H2 0.9300
C3 C4 1.371(6)
C3 H3 0.9300
C4 C5 1.412(5)
C4 H4 0.9300
C5 C6 1.417(5)
C5 C10 1.430(4)
C8 H8 0.9300
C10 C11 1.470(4)
C11 C12 1.396(4)
C11 C16 1.417(4)
C12 C13 1.385(5)
C12 H12 0.9300
C13 C14 1.382(5)
C13 H13 0.9300
C14 C15 1.380(5)
C14 H14 0.9300
C15 C16 1.406(4)
C15 H15 0.9300
C21 C22 1.406(5)
C21 C26 1.416(4)
C22 C23 1.373(5)
C22 H22 0.9300
C23 C24 1.386(5)
C23 H23 0.9300
C24 C25 1.377(5)
C24 H24 0.9300
C25 C26 1.408(5)
C25 H25 0.9300
C26 C31 1.465(5)
C31 C36 1.431(4)
C33 H33 0.9300
C35 C40 1.409(5)
C35 C36 1.409(5)
C36 C37 1.423(5)
C37 C38 1.357(6)
C37 H37 0.9300
C38 C39 1.405(7)
C38 H38 0.9300
C39 C40 1.348(7)
C39 H39 0.9300
C40 H40 0.9300
C51 C56 1.384(5)
C51 C52 1.404(5)
C51 H51 0.9300
C52 C53 1.373(7)
C52 H52 0.9300
C53 C54 1.387(7)
C53 H53 0.9300
C54 C55 1.392(5)
C54 H54 0.9300
C55 C56 1.393(5)
C55 C59 1.438(5)
C58 C63 1.392(5)
C58 C59 1.403(5)
C59 C60 1.394(5)
C60 C61 1.370(7)
C60 H60 0.9300
C61 C62 1.391(6)
C61 H61 0.9300
C62 C63 1.398(5)
C62 H62 0.9300
C63 H63 0.9300

loop_
_geom_torsion_atom_site_label_1
_geom_torsion_atom_site_label_2
_geom_torsion_atom_site_label_3
_geom_torsion_atom_site_label_4
_geom_torsion
C21 Ir1 S1 C64 -7.0(5)
C16 Ir1 S1 C64 177.83(15)
N4 Ir1 S1 C64 -85.97(14)
N2 Ir1 S1 C64 99.65(14)
S2 Ir1 S1 C64 -0.50(11)
C21 Ir1 S2 C64 179.26(14)
C16 Ir1 S2 C64 -16.4(10)
N4 Ir1 S2 C64 100.80(14)
N2 Ir1 S2 C64 -84.60(14)
S1 Ir1 S2 C64 0.50(11)
C21 Ir1 N2 C10 -84.9(2)
C16 Ir1 N2 C10 0.9(2)
N4 Ir1 N2 C10 -38.9(7)
S2 Ir1 N2 C10 175.6(2)
S1 Ir1 N2 C10 105.5(2)
C21 Ir1 N2 C8 91.6(3)
C16 Ir1 N2 C8 177.4(3)
N4 Ir1 N2 C8 137.6(5)
S2 Ir1 N2 C8 -7.9(3)
S1 Ir1 N2 C8 -78.0(3)
C21 Ir1 N4 C31 9.2(2)
C16 Ir1 N4 C31 -76.8(2)
N2 Ir1 N4 C31 -37.8(7)
S2 Ir1 N4 C31 108.2(2)
S1 Ir1 N4 C31 178.4(2)
C21 Ir1 N4 C33 -171.3(3)
C16 Ir1 N4 C33 102.7(3)
N2 Ir1 N4 C33 141.7(5)
S2 Ir1 N4 C33 -72.3(3)
S1 Ir1 N4 C33 -2.1(3)
C6 C1 C2 C3 -3.1(7)
C1 C2 C3 C4 5.4(8)
C2 C3 C4 C5 -0.7(7)
C3 C4 C5 C6 -6.0(6)
C3 C4 C5 C10 174.3(4)
C8 N3 C6 C1 -178.9(4)
C8 N3 C6 C5 0.9(6)
C2 C1 C6 N3 176.0(4)
C2 C1 C6 C5 -3.8(6)
C4 C5 C6 N3 -171.6(4)
C10 C5 C6 N3 8.2(5)
C4 C5 C6 C1 8.2(5)
C10 C5 C6 C1 -172.0(3)
C6 N3 C8 N2 -6.9(6)
C10 N2 C8 N3 3.1(6)
Ir1 N2 C8 N3 -173.4(3)
C8 N2 C10 C5 6.7(4)
Ir1 N2 C10 C5 -176.6(2)
C8 N2 C10 C11 -173.1(3)
Ir1 N2 C10 C11 3.6(3)
C4 C5 C10 N2 167.9(3)
C6 C5 C10 N2 -11.9(4)
C4 C5 C10 C11 -12.3(6)
C6 C5 C10 C11 167.9(3)
N2 C10 C11 C12 167.4(3)
C5 C10 C11 C12 -12.4(5)
N2 C10 C11 C16 -8.1(4)
C5 C10 C11 C16 172.1(3)
C16 C11 C12 C13 -4.4(5)
C10 C11 C12 C13 -179.6(3)
C11 C12 C13 C14 -0.2(5)
C12 C13 C14 C15 2.8(5)
C13 C14 C15 C16 -0.8(5)
C14 C15 C16 C11 -3.7(5)
C14 C15 C16 Ir1 168.3(3)
C12 C11 C16 C15 6.2(4)
C10 C11 C16 C15 -178.1(3)
C12 C11 C16 Ir1 -166.7(2)
C10 C11 C16 Ir1 9.0(3)
C21 Ir1 C16 C15 -82.2(3)
N4 Ir1 C16 C15 -3.7(3)
N2 Ir1 C16 C15 -177.6(3)
S2 Ir1 C16 C15 113.3(9)
S1 Ir1 C16 C15 96.9(3)
C21 Ir1 C16 C11 89.9(2)
N4 Ir1 C16 C11 168.4(2)
N2 Ir1 C16 C11 -5.5(2)
S2 Ir1 C16 C11 -74.6(10)
S1 Ir1 C16 C11 -91.0(2)
C16 Ir1 C21 C22 -93.6(3)
N4 Ir1 C21 C22 172.0(3)
N2 Ir1 C21 C22 -14.9(3)
S2 Ir1 C21 C22 84.9(3)
S1 Ir1 C21 C22 91.2(5)
C16 Ir1 C21 C26 88.7(2)
N4 Ir1 C21 C26 -5.7(2)
N2 Ir1 C21 C26 167.3(2)
S2 Ir1 C21 C26 -92.9(2)
S1 Ir1 C21 C26 -86.6(5)
C26 C21 C22 C23 -1.2(5)
Ir1 C21 C22 C23 -179.0(3)
C21 C22 C23 C24 3.2(5)
C22 C23 C24 C25 -1.4(5)
C23 C24 C25 C26 -2.4(5)
C24 C25 C26 C21 4.3(5)
C24 C25 C26 C31 177.0(3)
C22 C21 C26 C25 -2.5(4)
Ir1 C21 C26 C25 175.5(2)
C22 C21 C26 C31 -176.0(3)
Ir1 C21 C26 C31 2.1(3)
C33 N4 C31 C36 -7.5(4)
Ir1 N4 C31 C36 172.0(2)
C33 N4 C31 C26 170.0(3)
Ir1 N4 C31 C26 -10.4(3)
C25 C26 C31 N4 -167.7(3)
C21 C26 C31 N4 5.4(4)
C25 C26 C31 C36 9.5(5)
C21 C26 C31 C36 -177.5(3)
C35 N5 C33 N4 6.6(6)
C31 N4 C33 N5 -1.2(5)
Ir1 N4 C33 N5 179.3(3)
C33 N5 C35 C40 176.8(4)
C33 N5 C35 C36 -3.2(5)
N5 C35 C36 C37 174.3(4)
C40 C35 C36 C37 -5.7(6)
N5 C35 C36 C31 -4.9(5)
C40 C35 C36 C31 175.1(3)
N4 C31 C36 C35 10.1(5)
C26 C31 C36 C35 -166.9(3)
N4 C31 C36 C37 -169.0(3)
C26 C31 C36 C37 14.0(6)
C35 C36 C37 C38 5.3(6)
C31 C36 C37 C38 -175.5(4)
C36 C37 C38 C39 -1.1(8)
C37 C38 C39 C40 -2.9(8)
C38 C39 C40 C35 2.5(8)
N5 C35 C40 C39 -178.1(4)
C36 C35 C40 C39 1.9(7)
C56 C51 C52 C53 -0.5(7)
C51 C52 C53 C54 1.7(8)
C52 C53 C54 C55 -1.3(8)
C53 C54 C55 C56 -0.3(6)
C53 C54 C55 C59 -179.4(4)
C52 C51 C56 C55 -1.1(6)
C52 C51 C56 N1 177.0(4)
C54 C55 C56 C51 1.5(6)
C59 C55 C56 C51 -179.2(4)
C54 C55 C56 N1 -177.0(3)
C59 C55 C56 N1 2.3(4)
C64 N1 C56 C51 -9.5(6)
C58 N1 C56 C51 179.4(4)
C64 N1 C56 C55 168.9(3)
C58 N1 C56 C55 -2.3(4)
C64 N1 C58 C63 15.5(6)
C56 N1 C58 C63 -173.4(4)
C64 N1 C58 C59 -169.8(3)
C56 N1 C58 C59 1.3(4)
C63 C58 C59 C60 -2.4(5)
N1 C58 C59 C60 -177.7(3)
C63 C58 C59 C55 175.4(3)
N1 C58 C59 C55 0.0(4)
C54 C55 C59 C60 -5.0(7)
C56 C55 C59 C60 175.9(4)
C54 C55 C59 C58 177.7(4)
C56 C55 C59 C58 -1.5(4)
C58 C59 C60 C61 1.4(6)
C55 C59 C60 C61 -175.7(4)
C59 C60 C61 C62 0.5(6)
C60 C61 C62 C63 -1.5(6)
C59 C58 C63 C62 1.4(5)
N1 C58 C63 C62 175.6(3)
C61 C62 C63 C58 0.5(6)
C58 N1 C64 S1 -155.0(3)
C56 N1 C64 S1 35.4(5)
C58 N1 C64 S2 25.7(5)
C56 N1 C64 S2 -143.9(3)
Ir1 S1 C64 N1 -178.6(3)
Ir1 S1 C64 S2 0.74(17)
Ir1 S2 C64 N1 178.7(3)
Ir1 S2 C64 S1 -0.75(17)
